data_4329178
loop_
_publ_author_name
'Benjamin M. Lovaasen'
'Jenny V. Lockard'
'Brian W. Cohen'
'Shujiang Yang'
'Xiaoyi Zhang'
'Cheslan K. Simpson'
'Lin X. Chen'
'Michael D. Hopkins'

_publ_section_title
;
 Ground-State and Excited-State Structures of Tungsten-Benzylidyne
 Complexes
;
_journal_name_full 'Inorganic Chemistry'
_journal_page_first 5660
_journal_page_last 5670
_journal_paper_doi 10.1021/ic202622s
_journal_volume 51
_journal_year 2012
_chemical_formula_sum 'C60 H55 Cl3 P4 W'
_chemical_formula_weight 1190.12
_chemical_name_common W(CPh)(dppe)2Cl
_chemical_name_systematic
; 
? 
;
_space_group_IT_number 14
_symmetry_space_group_name_Hall '-P 2ybc'
_symmetry_space_group_name_H-M 'P 1 21/c 1'
_atom_sites_solution_hydrogens geom
_atom_sites_solution_primary direct
_atom_sites_solution_secondary difmap
_audit_creation_method SHELXL-97
_cell_angle_alpha 90.00
_cell_angle_beta 117.687(8)
_cell_angle_gamma 90.00
_cell_formula_units_Z 4
_cell_length_a 11.1414(19)
_cell_length_b 26.800(5)
_cell_length_c 19.120(3)
_cell_measurement_reflns_used 1024
_cell_measurement_temperature 100(2)
_cell_measurement_theta_max 25.03
_cell_measurement_theta_min 1.42
_cell_volume 5055.3(15)
_computing_structure_refinement 'SHELXL-97 (Sheldrick, 1997)'
_computing_structure_solution 'SHELXS-97 (Sheldrick, 1990)'
_diffrn_ambient_temperature 100(2)
_diffrn_measured_fraction_theta_full 0.999
_diffrn_measured_fraction_theta_max 0.999
_diffrn_radiation_monochromator graphite
_diffrn_radiation_source 'fine-focus sealed tube'
_diffrn_radiation_type MoK\a
_diffrn_radiation_wavelength 0.71073
_diffrn_reflns_av_R_equivalents 0.0248
_diffrn_reflns_av_sigmaI/netI 0.0311
_diffrn_reflns_limit_h_max 7
_diffrn_reflns_limit_h_min -13
_diffrn_reflns_limit_k_max 31
_diffrn_reflns_limit_k_min -30
_diffrn_reflns_limit_l_max 22
_diffrn_reflns_limit_l_min -18
_diffrn_reflns_number 25468
_diffrn_reflns_theta_full 25.03
_diffrn_reflns_theta_max 25.03
_diffrn_reflns_theta_min 1.42
_exptl_absorpt_coefficient_mu 2.611
_exptl_absorpt_correction_T_max 0.773
_exptl_absorpt_correction_T_min 0.773
_exptl_absorpt_correction_type multi-scan
_exptl_absorpt_process_details
;
absorption corrections were made based on correspondance of
equivalent intensities usingprogram SADABS (G. Sheldrick, Bruker 
Analytical X-ray Systems, Madison, WI)
;
_exptl_crystal_density_diffrn 1.564
_exptl_crystal_F_000 2400
_exptl_crystal_size_max 0.10
_exptl_crystal_size_mid 0.10
_exptl_crystal_size_min 0.10
_refine_diff_density_max 1.148
_refine_diff_density_min -1.798
_refine_diff_density_rms 0.130
_refine_ls_extinction_method none
_refine_ls_goodness_of_fit_ref 1.089
_refine_ls_hydrogen_treatment constr
_refine_ls_matrix_type full
_refine_ls_number_parameters 613
_refine_ls_number_reflns 8916
_refine_ls_number_restraints 0
_refine_ls_restrained_S_all 1.089
_refine_ls_R_factor_all 0.0434
_refine_ls_R_factor_gt 0.0408
_refine_ls_shift/su_max 0.002
_refine_ls_shift/su_mean 0.000
_refine_ls_structure_factor_coef Fsqd
_refine_ls_weighting_details 'calc w=1/[\s^2^(Fo^2^)+(0.0489P)^2^+23.6726P] where P=(Fo^2^+2Fc^2^)/3'
_refine_ls_weighting_scheme calc
_refine_ls_wR_factor_gt 0.1074
_refine_ls_wR_factor_ref 0.1090
_reflns_number_gt 8388
_reflns_number_total 8916
_reflns_threshold_expression >2sigma(I)
_cod_data_source_file ic202622s_si_002_3.cif
_cod_data_source_block ches27m
_cod_database_code 4329178

loop_
_symmetry_equiv_pos_as_xyz
'x, y, z'
'-x, y+1/2, -z+1/2'
'-x, -y, -z'
'x, -y-1/2, z-1/2'

loop_
_atom_site_label
_atom_site_type_symbol
_atom_site_fract_x
_atom_site_fract_y
_atom_site_fract_z
_atom_site_U_iso_or_equiv
_atom_site_adp_type
_atom_site_occupancy
_atom_site_symmetry_multiplicity
_atom_site_calc_flag
_atom_site_refinement_flags
W W 0.59443(2) 0.907361(8) 0.265191(11) 0.01996(8) Uani 1 1 d .
Cl1 Cl 0.83671(13) 0.93339(6) 0.35630(9) 0.0350(3) Uani 1 1 d .
P1 P 0.61484(14) 0.84214(5) 0.36226(8) 0.0247(3) Uani 1 1 d .
P2 P 0.52351(14) 0.95565(5) 0.35104(8) 0.0230(3) Uani 1 1 d .
P3 P 0.58106(13) 0.97468(5) 0.17090(8) 0.0209(3) Uani 1 1 d .
P4 P 0.70138(14) 0.86394(5) 0.19412(8) 0.0234(3) Uani 1 1 d .
C1 C 0.4228(5) 0.88559(19) 0.1983(3) 0.0220(11) Uani 1 1 d .
C2 C 0.2896(5) 0.8674(2) 0.1448(3) 0.0255(12) Uani 1 1 d .
C3 C 0.1858(6) 0.8650(2) 0.1669(3) 0.0286(12) Uani 1 1 d .
H3 H 0.2041 0.8759 0.2182 0.034 Uiso 1 1 calc R
C4 C 0.0574(6) 0.8473(2) 0.1163(4) 0.0325(13) Uani 1 1 d .
H4 H -0.0104 0.8459 0.1332 0.039 Uiso 1 1 calc R
C5 C 0.0284(6) 0.8317(2) 0.0416(4) 0.0349(14) Uani 1 1 d .
H5 H -0.0596 0.8196 0.0067 0.042 Uiso 1 1 calc R
C6 C 0.1270(6) 0.8335(2) 0.0173(4) 0.0333(13) Uani 1 1 d .
H6 H 0.1062 0.8229 -0.0345 0.040 Uiso 1 1 calc R
C7 C 0.2554(6) 0.8505(2) 0.0675(3) 0.0263(12) Uani 1 1 d .
H7 H 0.3224 0.8508 0.0500 0.032 Uiso 1 1 calc R
C8 C 0.5471(6) 0.7793(2) 0.3292(3) 0.0285(12) Uani 1 1 d .
C9 C 0.4067(6) 0.7718(2) 0.2914(3) 0.0353(14) Uani 1 1 d .
H9 H 0.3475 0.7990 0.2845 0.042 Uiso 1 1 calc R
C10 C 0.3535(6) 0.7246(3) 0.2641(4) 0.0431(16) Uani 1 1 d .
H10 H 0.2581 0.7197 0.2389 0.052 Uiso 1 1 calc R
C11 C 0.4380(7) 0.6847(3) 0.2733(4) 0.0438(16) Uani 1 1 d .
H11 H 0.4015 0.6525 0.2552 0.053 Uiso 1 1 calc R
C12 C 0.5759(7) 0.6923(2) 0.3092(4) 0.0395(15) Uani 1 1 d .
H12 H 0.6345 0.6653 0.3145 0.047 Uiso 1 1 calc R
C13 C 0.6303(6) 0.7389(2) 0.3376(3) 0.0341(14) Uani 1 1 d .
H13 H 0.7259 0.7432 0.3631 0.041 Uiso 1 1 calc R
C14 C 0.7777(6) 0.8253(2) 0.4472(3) 0.0278(12) Uani 1 1 d .
C15 C 0.8915(6) 0.8204(2) 0.4354(4) 0.0317(13) Uani 1 1 d .
H15 H 0.8861 0.8300 0.3862 0.038 Uiso 1 1 calc R
C16 C 1.0119(6) 0.8018(2) 0.4940(4) 0.0367(14) Uani 1 1 d .
H16 H 1.0873 0.7973 0.4842 0.044 Uiso 1 1 calc R
C17 C 1.0222(7) 0.7897(2) 0.5662(4) 0.0434(16) Uani 1 1 d .
H17 H 1.1055 0.7777 0.6070 0.052 Uiso 1 1 calc R
C18 C 0.9121(7) 0.7951(3) 0.5795(4) 0.0493(18) Uani 1 1 d .
H18 H 0.9198 0.7871 0.6298 0.059 Uiso 1 1 calc R
C19 C 0.7906(7) 0.8121(3) 0.5205(4) 0.0394(15) Uani 1 1 d .
H19 H 0.7145 0.8149 0.5301 0.047 Uiso 1 1 calc R
C20 C 0.5146(6) 0.8640(2) 0.4113(4) 0.0337(14) Uani 1 1 d .
H20A H 0.4165 0.8625 0.3738 0.040 Uiso 1 1 calc R
H20B H 0.5322 0.8424 0.4571 0.040 Uiso 1 1 calc R
C21 C 0.5561(6) 0.9172(2) 0.4385(3) 0.0327(13) Uani 1 1 d .
H21A H 0.6535 0.9184 0.4771 0.039 Uiso 1 1 calc R
H21B H 0.5033 0.9301 0.4643 0.039 Uiso 1 1 calc R
C22 C 0.3433(5) 0.97117(19) 0.3110(3) 0.0224(11) Uani 1 1 d .
C23 C 0.2681(6) 0.9799(2) 0.2309(3) 0.0305(13) Uani 1 1 d .
H23 H 0.3097 0.9765 0.1976 0.037 Uiso 1 1 calc R
C24 C 0.1323(6) 0.9935(2) 0.1986(4) 0.0366(14) Uani 1 1 d .
H24 H 0.0825 1.0005 0.1437 0.044 Uiso 1 1 calc R
C25 C 0.0695(6) 0.9969(2) 0.2461(4) 0.0355(14) Uani 1 1 d .
H25 H -0.0238 1.0054 0.2237 0.043 Uiso 1 1 calc R
C26 C 0.1425(7) 0.9880(3) 0.3254(4) 0.0452(17) Uani 1 1 d .
H26 H 0.0995 0.9907 0.3580 0.054 Uiso 1 1 calc R
C27 C 0.2784(6) 0.9751(2) 0.3587(4) 0.0366(14) Uani 1 1 d .
H27 H 0.3279 0.9690 0.4138 0.044 Uiso 1 1 calc R
C28 C 0.6042(7) 1.0150(3) 0.3985(4) 0.0416(17) Uani 1 1 d .
C29 C 0.5366(10) 1.0595(3) 0.3764(6) 0.068(3) Uani 1 1 d .
H29 H 0.4447 1.0595 0.3367 0.082 Uiso 1 1 calc R
C30 C 0.5975(17) 1.1046(4) 0.4099(8) 0.117(5) Uani 1 1 d .
H30 H 0.5473 1.1349 0.3949 0.141 Uiso 1 1 calc R
C31 C 0.727(2) 1.1046(6) 0.4631(9) 0.139(8) Uani 1 1 d .
H31 H 0.7690 1.1356 0.4851 0.167 Uiso 1 1 calc R
C32 C 0.8020(11) 1.0619(6) 0.4877(5) 0.099(5) Uani 1 1 d .
H32 H 0.8946 1.0634 0.5261 0.119 Uiso 1 1 calc R
C33 C 0.7403(8) 1.0154(4) 0.4552(4) 0.065(3) Uani 1 1 d .
H33 H 0.7905 0.9852 0.4718 0.078 Uiso 1 1 calc R
C34 C 0.4167(5) 1.0035(2) 0.1068(3) 0.0223(11) Uani 1 1 d .
C35 C 0.3126(5) 0.9736(2) 0.0527(3) 0.0238(11) Uani 1 1 d .
H35 H 0.3295 0.9392 0.0486 0.029 Uiso 1 1 calc R
C36 C 0.1850(5) 0.9930(2) 0.0046(3) 0.0285(12) Uani 1 1 d .
H36 H 0.1155 0.9720 -0.0321 0.034 Uiso 1 1 calc R
C37 C 0.1589(6) 1.0428(2) 0.0100(3) 0.0306(13) Uani 1 1 d .
H37 H 0.0715 1.0562 -0.0228 0.037 Uiso 1 1 calc R
C38 C 0.2611(6) 1.0732(2) 0.0636(3) 0.0313(13) Uani 1 1 d .
H38 H 0.2438 1.1076 0.0671 0.038 Uiso 1 1 calc R
C39 C 0.3888(6) 1.0536(2) 0.1122(3) 0.0277(12) Uani 1 1 d .
H39 H 0.4575 1.0746 0.1493 0.033 Uiso 1 1 calc R
C40 C 0.6914(5) 1.0303(2) 0.1993(3) 0.0233(11) Uani 1 1 d .
C41 C 0.7608(5) 1.0454(2) 0.2775(3) 0.0274(12) Uani 1 1 d .
H41 H 0.7528 1.0266 0.3173 0.033 Uiso 1 1 calc R
C42 C 0.8420(6) 1.0878(2) 0.2980(4) 0.0322(13) Uani 1 1 d .
H42 H 0.8901 1.0976 0.3518 0.039 Uiso 1 1 calc R
C43 C 0.8530(6) 1.1158(2) 0.2407(4) 0.0358(14) Uani 1 1 d .
H43 H 0.9093 1.1445 0.2551 0.043 Uiso 1 1 calc R
C44 C 0.7818(6) 1.1019(2) 0.1622(4) 0.0347(14) Uani 1 1 d .
H44 H 0.7877 1.1215 0.1225 0.042 Uiso 1 1 calc R
C45 C 0.7024(6) 1.0597(2) 0.1415(4) 0.0313(13) Uani 1 1 d .
H45 H 0.6543 1.0503 0.0875 0.038 Uiso 1 1 calc R
C46 C 0.6218(6) 0.9455(2) 0.0961(3) 0.0260(12) Uani 1 1 d .
H46A H 0.5430 0.9262 0.0576 0.031 Uiso 1 1 calc R
H46B H 0.6432 0.9716 0.0670 0.031 Uiso 1 1 calc R
C47 C 0.7436(6) 0.9111(2) 0.1388(3) 0.0271(12) Uani 1 1 d .
H47A H 0.8234 0.9307 0.1756 0.032 Uiso 1 1 calc R
H47B H 0.7659 0.8944 0.1001 0.032 Uiso 1 1 calc R
C48 C 0.5956(5) 0.8186(2) 0.1183(3) 0.0262(12) Uani 1 1 d .
C49 C 0.5837(6) 0.8172(2) 0.0429(4) 0.0351(14) Uani 1 1 d .
H49 H 0.6319 0.8406 0.0281 0.042 Uiso 1 1 calc R
C50 C 0.5018(7) 0.7817(3) -0.0110(4) 0.0439(16) Uani 1 1 d .
H50 H 0.4921 0.7816 -0.0630 0.053 Uiso 1 1 calc R
C51 C 0.4339(7) 0.7465(2) 0.0107(4) 0.0404(15) Uani 1 1 d .
H51 H 0.3802 0.7217 -0.0259 0.049 Uiso 1 1 calc R
C52 C 0.4448(6) 0.7478(2) 0.0857(4) 0.0353(14) Uani 1 1 d .
H52 H 0.3979 0.7240 0.1007 0.042 Uiso 1 1 calc R
C53 C 0.5239(6) 0.7838(2) 0.1387(3) 0.0304(13) Uani 1 1 d .
H53 H 0.5298 0.7849 0.1899 0.037 Uiso 1 1 calc R
C54 C 0.8629(6) 0.8297(2) 0.2441(3) 0.0310(13) Uani 1 1 d .
C55 C 0.8640(7) 0.7774(3) 0.2472(4) 0.0408(15) Uani 1 1 d .
H55 H 0.7816 0.7593 0.2206 0.049 Uiso 1 1 calc R
C56 C 0.9852(8) 0.7521(3) 0.2892(4) 0.056(2) Uani 1 1 d .
H56 H 0.9849 0.7167 0.2910 0.068 Uiso 1 1 calc R
C57 C 1.1041(7) 0.7769(4) 0.3276(4) 0.060(2) Uani 1 1 d .
H57 H 1.1861 0.7589 0.3560 0.072 Uiso 1 1 calc R
C58 C 1.1062(7) 0.8288(4) 0.3256(4) 0.056(2) Uani 1 1 d .
H58 H 1.1895 0.8462 0.3526 0.067 Uiso 1 1 calc R
C59 C 0.9855(6) 0.8551(3) 0.2839(4) 0.0408(16) Uani 1 1 d .
H59 H 0.9869 0.8905 0.2826 0.049 Uiso 1 1 calc R
Cl2 Cl 0.7031(4) 0.65789(11) 0.1741(2) 0.1119(11) Uani 1 1 d .
Cl3 Cl 0.8990(3) 0.62519(12) 0.3308(2) 0.1020(9) Uani 1 1 d .
C60 C 0.8085(13) 0.6097(5) 0.2282(8) 0.120(5) Uani 1 1 d .
H60A H 0.8739 0.6024 0.2080 0.144 Uiso 1 1 calc R
H60B H 0.7538 0.5793 0.2215 0.144 Uiso 1 1 calc R

loop_
_atom_site_aniso_label
_atom_site_aniso_U_11
_atom_site_aniso_U_22
_atom_site_aniso_U_33
_atom_site_aniso_U_23
_atom_site_aniso_U_13
_atom_site_aniso_U_12
W 0.01620(12) 0.02925(13) 0.01528(12) 0.00344(8) 0.00804(9) -0.00008(8)
Cl1 0.0202(7) 0.0408(8) 0.0350(8) 0.0100(6) 0.0053(6) -0.0031(6)
P1 0.0207(7) 0.0342(8) 0.0192(7) 0.0064(6) 0.0092(6) -0.0015(6)
P2 0.0199(7) 0.0348(8) 0.0155(6) -0.0013(6) 0.0092(5) -0.0038(6)
P3 0.0191(6) 0.0273(7) 0.0176(6) 0.0024(5) 0.0097(5) -0.0005(5)
P4 0.0205(7) 0.0313(7) 0.0204(7) 0.0051(6) 0.0111(6) 0.0040(6)
C1 0.028(3) 0.026(3) 0.019(3) 0.004(2) 0.016(2) 0.005(2)
C2 0.025(3) 0.023(3) 0.026(3) 0.005(2) 0.010(2) 0.003(2)
C3 0.027(3) 0.033(3) 0.028(3) 0.005(2) 0.014(2) 0.003(2)
C4 0.023(3) 0.034(3) 0.043(4) 0.003(3) 0.017(3) 0.002(2)
C5 0.026(3) 0.025(3) 0.045(4) 0.000(3) 0.009(3) 0.000(2)
C6 0.031(3) 0.030(3) 0.029(3) -0.003(2) 0.005(3) 0.000(2)
C7 0.026(3) 0.027(3) 0.024(3) 0.004(2) 0.010(2) 0.001(2)
C8 0.027(3) 0.037(3) 0.019(3) 0.008(2) 0.008(2) -0.006(2)
C9 0.028(3) 0.041(3) 0.031(3) 0.014(3) 0.007(3) -0.001(3)
C10 0.029(3) 0.055(4) 0.030(3) 0.008(3) 0.001(3) -0.015(3)
C11 0.051(4) 0.042(4) 0.033(3) 0.001(3) 0.015(3) -0.016(3)
C12 0.041(4) 0.041(4) 0.036(4) 0.003(3) 0.017(3) 0.000(3)
C13 0.032(3) 0.041(3) 0.027(3) 0.004(3) 0.011(3) -0.005(3)
C14 0.029(3) 0.028(3) 0.018(3) 0.004(2) 0.004(2) -0.002(2)
C15 0.028(3) 0.035(3) 0.029(3) 0.007(2) 0.011(2) -0.001(2)
C16 0.031(3) 0.030(3) 0.041(4) 0.005(3) 0.009(3) 0.000(3)
C17 0.040(4) 0.040(4) 0.031(3) 0.005(3) 0.000(3) 0.002(3)
C18 0.053(4) 0.064(5) 0.018(3) 0.012(3) 0.005(3) 0.004(4)
C19 0.037(3) 0.053(4) 0.026(3) 0.006(3) 0.013(3) -0.001(3)
C20 0.029(3) 0.049(4) 0.031(3) 0.018(3) 0.021(3) 0.007(3)
C21 0.030(3) 0.052(4) 0.021(3) 0.007(3) 0.016(2) 0.009(3)
C22 0.022(3) 0.023(3) 0.023(3) -0.004(2) 0.011(2) -0.003(2)
C23 0.028(3) 0.040(3) 0.025(3) -0.003(2) 0.012(2) 0.000(3)
C24 0.026(3) 0.045(4) 0.031(3) 0.001(3) 0.008(3) 0.002(3)
C25 0.015(3) 0.039(3) 0.049(4) 0.004(3) 0.012(3) 0.001(2)
C26 0.040(4) 0.056(4) 0.057(4) 0.015(3) 0.036(3) 0.010(3)
C27 0.032(3) 0.051(4) 0.033(3) 0.010(3) 0.019(3) 0.007(3)
C28 0.045(4) 0.063(5) 0.027(3) -0.019(3) 0.024(3) -0.031(3)
C29 0.097(7) 0.041(4) 0.076(6) -0.020(4) 0.049(5) -0.033(5)
C30 0.190(15) 0.069(7) 0.112(10) -0.047(7) 0.086(11) -0.079(9)
C31 0.23(2) 0.136(12) 0.088(10) -0.063(9) 0.101(12) -0.141(14)
C32 0.083(7) 0.196(13) 0.025(4) -0.034(6) 0.030(4) -0.107(9)
C33 0.049(4) 0.128(8) 0.024(3) -0.026(4) 0.021(3) -0.050(5)
C34 0.021(3) 0.032(3) 0.017(3) 0.006(2) 0.011(2) 0.002(2)
C35 0.025(3) 0.028(3) 0.021(3) 0.004(2) 0.013(2) -0.002(2)
C36 0.022(3) 0.040(3) 0.021(3) 0.004(2) 0.008(2) -0.008(2)
C37 0.021(3) 0.042(3) 0.029(3) 0.012(3) 0.012(2) 0.005(2)
C38 0.032(3) 0.032(3) 0.032(3) 0.005(3) 0.017(3) 0.007(2)
C39 0.026(3) 0.033(3) 0.024(3) 0.001(2) 0.012(2) -0.001(2)
C40 0.018(3) 0.031(3) 0.024(3) 0.003(2) 0.012(2) -0.001(2)
C41 0.026(3) 0.034(3) 0.026(3) 0.002(2) 0.015(2) 0.001(2)
C42 0.032(3) 0.033(3) 0.032(3) -0.005(3) 0.015(3) -0.007(3)
C43 0.031(3) 0.031(3) 0.047(4) -0.002(3) 0.020(3) -0.007(3)
C44 0.037(3) 0.034(3) 0.041(4) 0.006(3) 0.025(3) -0.002(3)
C45 0.030(3) 0.039(3) 0.028(3) 0.003(3) 0.017(3) -0.002(3)
C46 0.031(3) 0.032(3) 0.019(3) 0.006(2) 0.015(2) 0.003(2)
C47 0.028(3) 0.037(3) 0.024(3) 0.004(2) 0.019(2) 0.001(2)
C48 0.024(3) 0.030(3) 0.024(3) 0.003(2) 0.011(2) 0.011(2)
C49 0.039(3) 0.039(3) 0.035(3) -0.002(3) 0.023(3) 0.001(3)
C50 0.052(4) 0.053(4) 0.030(3) -0.010(3) 0.021(3) 0.005(3)
C51 0.040(4) 0.035(3) 0.041(4) -0.014(3) 0.015(3) 0.004(3)
C52 0.040(3) 0.025(3) 0.040(4) -0.001(3) 0.017(3) 0.001(3)
C53 0.034(3) 0.029(3) 0.029(3) 0.006(2) 0.015(3) 0.006(2)
C54 0.025(3) 0.050(4) 0.021(3) 0.007(3) 0.013(2) 0.010(3)
C55 0.041(4) 0.049(4) 0.029(3) 0.000(3) 0.013(3) 0.017(3)
C56 0.063(5) 0.065(5) 0.033(4) 0.000(3) 0.015(4) 0.037(4)
C57 0.035(4) 0.100(7) 0.039(4) 0.008(4) 0.012(3) 0.037(4)
C58 0.022(3) 0.113(7) 0.038(4) 0.013(4) 0.017(3) 0.012(4)
C59 0.027(3) 0.066(4) 0.032(3) 0.011(3) 0.016(3) 0.010(3)
Cl2 0.160(3) 0.0842(19) 0.101(2) 0.0107(16) 0.069(2) 0.006(2)
Cl3 0.098(2) 0.109(2) 0.116(2) 0.0197(18) 0.0646(19) 0.0103(17)
C60 0.097(9) 0.107(9) 0.108(10) -0.005(8) 0.007(8) 0.005(8)

loop_
_atom_type_symbol
_atom_type_description
_atom_type_scat_dispersion_real
_atom_type_scat_dispersion_imag
_atom_type_scat_source
C C 0.0033 0.0016 'International Tables Vol C Tables 4.2.6.8 and 6.1.1.4'
H H 0.0000 0.0000 'International Tables Vol C Tables 4.2.6.8 and 6.1.1.4'
P P 0.1023 0.0942 'International Tables Vol C Tables 4.2.6.8 and 6.1.1.4'
W W -0.8490 6.8722 'International Tables Vol C Tables 4.2.6.8 and 6.1.1.4'
Cl Cl 0.1484 0.1585 'International Tables Vol C Tables 4.2.6.8 and 6.1.1.4'

loop_
_geom_angle_atom_site_label_1
_geom_angle_atom_site_label_2
_geom_angle_atom_site_label_3
_geom_angle
C1 W P4 94.57(16)
C1 W P1 90.04(16)
P4 W P1 100.33(5)
C1 W P2 94.45(16)
P4 W P2 170.98(5)
P1 W P2 79.62(5)
C1 W P3 91.91(16)
P4 W P3 80.00(5)
P1 W P3 177.98(5)
P2 W P3 99.74(5)
C1 W Cl1 177.05(17)
P4 W Cl1 82.89(5)
P1 W Cl1 88.95(5)
P2 W Cl1 88.10(5)
P3 W Cl1 89.12(5)
C8 P1 C14 99.1(3)
C8 P1 C20 102.5(3)
C14 P1 C20 102.1(3)
C8 P1 W 120.58(17)
C14 P1 W 122.81(19)
C20 P1 W 106.75(19)
C22 P2 C28 101.5(3)
C22 P2 C21 102.8(3)
C28 P2 C21 101.0(3)
C22 P2 W 117.65(17)
C28 P2 W 122.7(2)
C21 P2 W 108.5(2)
C34 P3 C40 100.2(2)
C34 P3 C46 100.8(2)
C40 P3 C46 101.4(2)
C34 P3 W 119.42(17)
C40 P3 W 124.14(17)
C46 P3 W 107.21(18)
C48 P4 C47 104.0(3)
C48 P4 C54 101.2(3)
C47 P4 C54 101.0(3)
C48 P4 W 116.61(18)
C47 P4 W 108.00(18)
C54 P4 W 123.56(18)
C2 C1 W 178.3(4)
C3 C2 C7 116.0(5)
C3 C2 C1 121.5(5)
C7 C2 C1 122.5(5)
C4 C3 C2 122.1(6)
C5 C4 C3 119.8(6)
C4 C5 C6 120.1(6)
C5 C6 C7 120.5(6)
C6 C7 C2 121.4(5)
C13 C8 C9 118.4(6)
C13 C8 P1 122.1(4)
C9 C8 P1 119.5(5)
C10 C9 C8 120.1(6)
C11 C10 C9 120.7(6)
C12 C11 C10 119.1(6)
C11 C12 C13 120.9(6)
C12 C13 C8 120.8(6)
C19 C14 C15 117.7(5)
C19 C14 P1 123.4(5)
C15 C14 P1 118.6(4)
C16 C15 C14 121.2(6)
C17 C16 C15 119.8(6)
C16 C17 C18 119.9(6)
C17 C18 C19 120.4(6)
C18 C19 C14 120.9(6)
C21 C20 P1 108.1(4)
C20 C21 P2 108.3(4)
C23 C22 C27 118.5(5)
C23 C22 P2 118.9(4)
C27 C22 P2 122.6(4)
C22 C23 C24 120.7(5)
C25 C24 C23 120.2(6)
C26 C25 C24 119.7(6)
C25 C26 C27 120.8(6)
C26 C27 C22 120.1(6)
C29 C28 C33 118.5(7)
C29 C28 P2 121.8(6)
C33 C28 P2 119.6(7)
C28 C29 C30 122.4(11)
C31 C30 C29 118.6(14)
C30 C31 C32 122.7(11)
C31 C32 C33 119.4(10)
C28 C33 C32 118.4(10)
C39 C34 C35 118.2(5)
C39 C34 P3 123.0(4)
C35 C34 P3 118.7(4)
C36 C35 C34 121.3(5)
C37 C36 C35 120.0(5)
C36 C37 C38 119.5(5)
C37 C38 C39 120.4(5)
C38 C39 C34 120.6(5)
C41 C40 C45 118.4(5)
C41 C40 P3 120.9(4)
C45 C40 P3 120.7(4)
C40 C41 C42 120.3(5)
C43 C42 C41 120.4(6)
C42 C43 C44 119.9(6)
C45 C44 C43 120.1(6)
C44 C45 C40 120.8(6)
C47 C46 P3 108.4(4)
C46 C47 P4 108.7(4)
C49 C48 C53 118.7(5)
C49 C48 P4 123.8(5)
C53 C48 P4 117.5(4)
C48 C49 C50 120.3(6)
C49 C50 C51 120.4(6)
C52 C51 C50 119.7(6)
C53 C52 C51 119.8(6)
C52 C53 C48 121.1(6)
C59 C54 C55 118.6(6)
C59 C54 P4 120.9(5)
C55 C54 P4 120.4(5)
C56 C55 C54 120.0(7)
C57 C56 C55 121.3(8)
C56 C57 C58 120.1(7)
C57 C58 C59 119.8(7)
C58 C59 C54 120.4(7)
Cl2 C60 Cl3 111.3(8)

loop_
_geom_bond_atom_site_label_1
_geom_bond_atom_site_label_2
_geom_bond_distance
W C1 1.833(5)
W P4 2.4749(14)
W P1 2.4819(14)
W P2 2.4898(14)
W P3 2.5056(14)
W Cl1 2.5373(14)
P1 C8 1.833(6)
P1 C14 1.843(5)
P1 C20 1.855(6)
P2 C22 1.834(5)
P2 C28 1.845(6)
P2 C21 1.851(6)
P3 C34 1.835(5)
P3 C40 1.846(5)
P3 C46 1.861(5)
P4 C48 1.837(6)
P4 C47 1.842(5)
P4 C54 1.843(6)
C1 C2 1.441(8)
C2 C3 1.406(8)
C2 C7 1.418(8)
C3 C4 1.386(8)
C4 C5 1.374(9)
C5 C6 1.378(9)
C6 C7 1.379(8)
C8 C13 1.386(8)
C8 C9 1.400(8)
C9 C10 1.393(9)
C10 C11 1.379(10)
C11 C12 1.376(9)
C12 C13 1.383(9)
C14 C19 1.386(8)
C14 C15 1.393(8)
C15 C16 1.381(8)
C16 C17 1.370(9)
C17 C18 1.371(10)
C18 C19 1.377(9)
C20 C21 1.514(9)
C22 C23 1.382(8)
C22 C27 1.406(8)
C23 C24 1.392(8)
C24 C25 1.383(9)
C25 C26 1.368(9)
C26 C27 1.387(9)
C28 C29 1.369(12)
C28 C33 1.396(10)
C29 C30 1.389(12)
C30 C31 1.32(2)
C31 C32 1.37(2)
C32 C33 1.420(14)
C34 C39 1.391(8)
C34 C35 1.395(7)
C35 C36 1.387(8)
C36 C37 1.381(8)
C37 C38 1.387(8)
C38 C39 1.391(8)
C40 C41 1.386(8)
C40 C45 1.408(8)
C41 C42 1.392(8)
C42 C43 1.379(9)
C43 C44 1.383(9)
C44 C45 1.375(8)
C46 C47 1.527(8)
C48 C49 1.385(8)
C48 C53 1.397(8)
C49 C50 1.387(9)
C50 C51 1.387(10)
C51 C52 1.383(9)
C52 C53 1.380(8)
C54 C59 1.393(9)
C54 C55 1.404(9)
C55 C56 1.385(9)
C56 C57 1.354(12)
C57 C58 1.391(12)
C58 C59 1.394(9)
Cl2 C60 1.729(12)
Cl3 C60 1.789(13)

loop_
_geom_torsion_atom_site_label_1
_geom_torsion_atom_site_label_2
_geom_torsion_atom_site_label_3
_geom_torsion_atom_site_label_4
_geom_torsion
C1 W P1 C8 39.7(3)
P4 W P1 C8 -55.0(2)
P2 W P1 C8 134.2(2)
Cl1 W P1 C8 -137.5(2)
C1 W P1 C14 166.6(3)
P4 W P1 C14 71.9(2)
P2 W P1 C14 -98.9(2)
Cl1 W P1 C14 -10.6(2)
C1 W P1 C20 -76.4(3)
P4 W P1 C20 -171.0(2)
P2 W P1 C20 18.1(2)
Cl1 W P1 C20 106.4(2)
C1 W P2 C22 -18.0(3)
P1 W P2 C22 -107.2(2)
Cl1 W P2 C22 163.5(2)
C1 W P2 C28 -145.1(3)
P1 W P2 C28 125.7(3)
P3 W P2 C28 -52.4(3)
Cl1 W P2 C28 36.4(3)
C1 W P2 C21 98.0(3)
P1 W P2 C21 8.8(2)
P3 W P2 C21 -169.3(2)
Cl1 W P2 C21 -80.5(2)
C1 W P3 C34 31.5(3)
P4 W P3 C34 125.8(2)
P2 W P3 C34 -63.3(2)
Cl1 W P3 C34 -151.2(2)
C1 W P3 C40 160.5(3)
P4 W P3 C40 -105.2(2)
P2 W P3 C40 65.7(2)
Cl1 W P3 C40 -22.2(2)
C1 W P3 C46 -82.0(2)
P4 W P3 C46 12.25(19)
P2 W P3 C46 -176.90(19)
Cl1 W P3 C46 95.19(19)
C1 W P4 C48 -10.9(3)
P1 W P4 C48 80.0(2)
P3 W P4 C48 -102.1(2)
Cl1 W P4 C48 167.6(2)
C1 W P4 C47 105.6(3)
P1 W P4 C47 -163.5(2)
P3 W P4 C47 14.5(2)
Cl1 W P4 C47 -75.9(2)
C1 W P4 C54 -137.2(3)
P1 W P4 C54 -46.4(3)
P3 W P4 C54 131.6(3)
Cl1 W P4 C54 41.2(3)
C7 C2 C3 C4 -0.1(8)
C1 C2 C3 C4 -179.6(5)
C2 C3 C4 C5 -0.5(9)
C3 C4 C5 C6 0.3(9)
C4 C5 C6 C7 0.5(9)
C5 C6 C7 C2 -1.1(9)
C3 C2 C7 C6 0.9(8)
C1 C2 C7 C6 -179.6(5)
C14 P1 C8 C13 -31.9(5)
C20 P1 C8 C13 -136.6(5)
W P1 C8 C13 105.2(4)
C14 P1 C8 C9 150.5(5)
C20 P1 C8 C9 45.9(5)
W P1 C8 C9 -72.4(5)
C13 C8 C9 C10 0.7(9)
P1 C8 C9 C10 178.3(5)
C8 C9 C10 C11 -0.4(10)
C9 C10 C11 C12 -0.8(10)
C10 C11 C12 C13 1.6(10)
C11 C12 C13 C8 -1.4(9)
C9 C8 C13 C12 0.2(9)
P1 C8 C13 C12 -177.4(5)
C8 P1 C14 C19 -80.2(6)
C20 P1 C14 C19 24.7(6)
W P1 C14 C19 144.0(5)
C8 P1 C14 C15 92.7(5)
C20 P1 C14 C15 -162.3(5)
W P1 C14 C15 -43.1(5)
C19 C14 C15 C16 1.7(9)
P1 C14 C15 C16 -171.7(5)
C14 C15 C16 C17 -2.7(9)
C15 C16 C17 C18 1.5(10)
C16 C17 C18 C19 0.6(11)
C17 C18 C19 C14 -1.6(11)
C15 C14 C19 C18 0.4(10)
P1 C14 C19 C18 173.4(5)
C8 P1 C20 C21 -177.3(4)
C14 P1 C20 C21 80.3(4)
W P1 C20 C21 -49.7(4)
P1 C20 C21 P2 58.9(4)
C22 P2 C21 C20 83.8(4)
C28 P2 C21 C20 -171.6(4)
W P2 C21 C20 -41.4(4)
C28 P2 C22 C23 104.1(5)
C21 P2 C22 C23 -151.7(5)
W P2 C22 C23 -32.7(5)
C28 P2 C22 C27 -75.2(5)
C21 P2 C22 C27 29.0(5)
W P2 C22 C27 148.0(4)
C27 C22 C23 C24 1.6(9)
P2 C22 C23 C24 -177.7(5)
C22 C23 C24 C25 -2.1(9)
C23 C24 C25 C26 1.6(10)
C24 C25 C26 C27 -0.6(10)
C25 C26 C27 C22 0.1(10)
C23 C22 C27 C26 -0.6(9)
P2 C22 C27 C26 178.7(5)
C22 P2 C28 C29 -22.3(6)
C21 P2 C28 C29 -127.9(6)
W P2 C28 C29 111.6(6)
C22 P2 C28 C33 161.5(5)
C21 P2 C28 C33 55.9(5)
W P2 C28 C33 -64.6(6)
C33 C28 C29 C30 -1.7(12)
P2 C28 C29 C30 -177.9(8)
C28 C29 C30 C31 2.3(17)
C29 C30 C31 C32 -1(2)
C30 C31 C32 C33 0.1(18)
C29 C28 C33 C32 0.3(10)
P2 C28 C33 C32 176.6(5)
C31 C32 C33 C28 0.5(13)
C40 P3 C34 C39 -23.7(5)
C46 P3 C34 C39 -127.6(5)
W P3 C34 C39 115.5(4)
C40 P3 C34 C35 159.4(4)
C46 P3 C34 C35 55.5(4)
W P3 C34 C35 -61.4(4)
C39 C34 C35 C36 0.8(8)
P3 C34 C35 C36 177.8(4)
C34 C35 C36 C37 -0.2(8)
C35 C36 C37 C38 0.1(8)
C36 C37 C38 C39 -0.6(9)
C37 C38 C39 C34 1.2(9)
C35 C34 C39 C38 -1.2(8)
P3 C34 C39 C38 -178.1(4)
C34 P3 C40 C41 117.4(5)
C46 P3 C40 C41 -139.2(5)
W P3 C40 C41 -19.1(5)
C34 P3 C40 C45 -59.7(5)
C46 P3 C40 C45 43.7(5)
W P3 C40 C45 163.8(4)
C45 C40 C41 C42 -1.8(8)
P3 C40 C41 C42 -178.9(4)
C40 C41 C42 C43 0.9(9)
C41 C42 C43 C44 0.7(9)
C42 C43 C44 C45 -1.3(9)
C43 C44 C45 C40 0.4(9)
C41 C40 C45 C44 1.1(8)
P3 C40 C45 C44 178.3(5)
C34 P3 C46 C47 -169.4(4)
C40 P3 C46 C47 87.7(4)
W P3 C46 C47 -43.7(4)
P3 C46 C47 P4 58.3(4)
C48 P4 C47 C46 78.4(4)
C54 P4 C47 C46 -177.0(4)
W P4 C47 C46 -46.1(4)
C47 P4 C48 C49 13.3(5)
C54 P4 C48 C49 -91.1(5)
W P4 C48 C49 132.1(4)
C47 P4 C48 C53 -166.9(4)
C54 P4 C48 C53 88.7(5)
W P4 C48 C53 -48.2(5)
C53 C48 C49 C50 0.1(9)
P4 C48 C49 C50 179.9(5)
C48 C49 C50 C51 -1.8(10)
C49 C50 C51 C52 2.0(10)
C50 C51 C52 C53 -0.5(9)
C51 C52 C53 C48 -1.1(9)
C49 C48 C53 C52 1.3(8)
P4 C48 C53 C52 -178.5(4)
C48 P4 C54 C59 154.6(5)
C47 P4 C54 C59 47.8(5)
W P4 C54 C59 -72.6(5)
C48 P4 C54 C55 -29.7(5)
C47 P4 C54 C55 -136.5(5)
W P4 C54 C55 103.1(5)
C59 C54 C55 C56 -0.1(9)
P4 C54 C55 C56 -175.9(5)
C54 C55 C56 C57 0.0(11)
C55 C56 C57 C58 0.1(11)
C56 C57 C58 C59 0.0(11)
C57 C58 C59 C54 -0.1(10)
C55 C54 C59 C58 0.2(9)
P4 C54 C59 C58 176.0(5)
